data_7230091
loop_
_publ_author_name
'Ma, Chunping'
'He, Jiajun'
'Xu, Bingjia'
'Xie, Gaoyi'
'Xie, Zongliang'
'Mao, Zhu'
'Chi, Zhenguo'

_publ_section_title
;
 A TPE--benzothiazole piezochromic and acidichromic molecular switch with
 high solid state luminescent efficiency
;
_journal_issue 12
_journal_name_full 'RSC Advances'
_journal_page_first 6252
_journal_paper_doi 10.1039/C7RA12655G
_journal_volume 8
_journal_year 2018
_chemical_formula_moiety 'C36 H24 N2 S'
_chemical_formula_sum 'C36 H24 N2 S'
_chemical_formula_weight 516.63
_chemical_melting_point ?
_chemical_name_common TPECNThi
_chemical_name_systematic
; 
 ? 
;
_space_group_IT_number 2
_symmetry_cell_setting triclinic
_symmetry_space_group_name_Hall '-P 1'
_symmetry_space_group_name_H-M 'P -1'
_atom_sites_solution_hydrogens geom
_atom_sites_solution_primary direct
_atom_sites_solution_secondary difmap
_audit_creation_method SHELXL-97
_audit_update_record
;
2016-10-13 deposited with the CCDC.
2018-02-01 downloaded from the CCDC.
;
_cell_angle_alpha 110.494(6)
_cell_angle_beta 96.161(5)
_cell_angle_gamma 98.769(5)
_cell_formula_units_Z 2
_cell_length_a 10.3022(6)
_cell_length_b 10.3149(7)
_cell_length_c 13.7990(8)
_cell_measurement_reflns_used 3923
_cell_measurement_temperature 150.01(10)
_cell_measurement_theta_max 64.6840
_cell_measurement_theta_min 4.3860
_cell_volume 1336.90(16)
_computing_structure_refinement 'SHELXL-97 (Sheldrick, 1997)'
_computing_structure_solution 'SHELXS-97 (Sheldrick, 1990)'
_diffrn_ambient_temperature 150.01(10)
_diffrn_detector_area_resol_mean 10.6525
_diffrn_measured_fraction_theta_full 0.9932
_diffrn_measured_fraction_theta_max 0.959
_diffrn_measurement_device_type 'SuperNova, Dual, Cu at zero, Atlas'
_diffrn_radiation_monochromator mirror
_diffrn_radiation_source 'SuperNova (Cu) X-ray Source'
_diffrn_radiation_type 'Cu K\a'
_diffrn_radiation_wavelength 1.5418
_diffrn_reflns_av_R_equivalents 0.0187
_diffrn_reflns_av_sigmaI/netI 0.0323
_diffrn_reflns_limit_h_max 12
_diffrn_reflns_limit_h_min -10
_diffrn_reflns_limit_k_max 11
_diffrn_reflns_limit_k_min -11
_diffrn_reflns_limit_l_max 15
_diffrn_reflns_limit_l_min -15
_diffrn_reflns_number 7270
_diffrn_reflns_theta_full 100
_diffrn_reflns_theta_max 64.8204
_diffrn_reflns_theta_min 4.4094
_exptl_absorpt_coefficient_mu 1.286
_exptl_absorpt_correction_T_max 1.00000
_exptl_absorpt_correction_T_min 0.84348
_exptl_absorpt_correction_type multi-scan
_exptl_crystal_colour yellow
_exptl_crystal_density_diffrn 1.239
_exptl_crystal_density_method 'not measured'
_exptl_crystal_description block
_exptl_crystal_F_000 522
_exptl_crystal_size_max 0.32
_exptl_crystal_size_mid 0.20
_exptl_crystal_size_min 0.15
_refine_diff_density_max 0.177
_refine_diff_density_min -0.285
_refine_diff_density_rms 0.037
_refine_ls_extinction_method none
_refine_ls_goodness_of_fit_ref 1.032
_refine_ls_hydrogen_treatment mixed
_refine_ls_matrix_type full
_refine_ls_number_parameters 352
_refine_ls_number_reflns 4349
_refine_ls_number_restraints 0
_refine_ls_restrained_S_all 1.032
_refine_ls_R_factor_all 0.0392
_refine_ls_R_factor_gt 0.0320
_refine_ls_shift/su_max 0.040
_refine_ls_shift/su_mean 0.010
_refine_ls_structure_factor_coef Fsqd
_refine_ls_weighting_details 'calc w=1/[\s^2^(Fo^2^)+(0.0414P)^2^+0.3232P] where P=(Fo^2^+2Fc^2^)/3'
_refine_ls_weighting_scheme calc
_refine_ls_wR_factor_gt 0.0798
_refine_ls_wR_factor_ref 0.0845
_reflns_number_gt 3743
_reflns_number_total 4349
_reflns_threshold_expression >2sigma(I)
_cod_data_source_file c7ra12655g2.cif
_cod_data_source_block 11
_cod_depositor_comments
;
The following automatic conversions were performed:

'_chemical_melting_point' value 'not measured' was changed to '?' -
the value is undefined or not given.

Automatic conversion script
Id: cif_fix_values 4973 2017-02-22 13:04:09Z antanas 
;
_cod_original_cell_volume 1336.89(14)
_cod_database_code 7230091

loop_
_symmetry_equiv_pos_as_xyz
'x, y, z'
'-x, -y, -z'

loop_
_atom_site_label
_atom_site_type_symbol
_atom_site_fract_x
_atom_site_fract_y
_atom_site_fract_z
_atom_site_U_iso_or_equiv
_atom_site_adp_type
_atom_site_occupancy
_atom_site_symmetry_multiplicity
_atom_site_calc_flag
_atom_site_refinement_flags
S1 S -0.22655(4) 0.04320(4) 0.46061(3) 0.02835(12) Uani 1 1 d .
N1 N -0.26739(12) -0.08338(13) 0.59077(10) 0.0262(3) Uani 1 1 d .
C12 C 0.33189(15) 0.25263(16) 0.87905(12) 0.0261(3) Uani 1 1 d .
H12 H 0.4039 0.3160 0.8753 0.031 Uiso 1 1 calc R
C30 C 0.32734(14) 0.33329(16) 1.18711(11) 0.0247(3) Uani 1 1 d .
C9 C -0.01104(14) 0.05218(16) 0.72596(11) 0.0245(3) Uani 1 1 d .
H9 H -0.0681 -0.0214 0.7335 0.029 Uiso 1 1 calc R
C6 C -0.37260(15) -0.08054(16) 0.43151(12) 0.0259(3) Uani 1 1 d .
C5 C -0.47661(16) -0.12269(18) 0.34653(12) 0.0306(4) Uani 1 1 d .
H5 H -0.4734 -0.0834 0.2954 0.037 Uiso 1 1 calc R
C2 C -0.48723(15) -0.23910(17) 0.50346(12) 0.0286(3) Uani 1 1 d .
H2 H -0.4921 -0.2775 0.5550 0.034 Uiso 1 1 calc R
C10 C 0.11051(14) 0.10914(16) 0.80391(11) 0.0240(3) Uani 1 1 d .
C13 C 0.34006(14) 0.20479(15) 0.96215(11) 0.0245(3) Uani 1 1 d .
C15 C 0.12088(15) 0.05783(16) 0.88548(12) 0.0266(3) Uani 1 1 d .
H15 H 0.0511 -0.0096 0.8873 0.032 Uiso 1 1 calc R
C11 C 0.21951(15) 0.20807(16) 0.80240(12) 0.0259(3) Uani 1 1 d .
H11 H 0.2159 0.2439 0.7492 0.031 Uiso 1 1 calc R
C31 C 0.27711(15) 0.28294(16) 1.25987(12) 0.0281(3) Uani 1 1 d .
H31 H 0.3201 0.2234 1.2829 0.034 Uiso 1 1 calc R
C1 C -0.37673(14) -0.13730(16) 0.51016(11) 0.0247(3) Uani 1 1 d .
C14 C 0.23232(15) 0.10527(16) 0.96311(12) 0.0274(3) Uani 1 1 d .
H14 H 0.2358 0.0705 1.0169 0.033 Uiso 1 1 calc R
C22 C 0.69496(15) 0.37321(17) 1.05238(12) 0.0291(3) Uani 1 1 d .
H22 H 0.6831 0.4511 1.1078 0.035 Uiso 1 1 calc R
C25 C 0.65129(15) 0.22491(17) 1.22193(12) 0.0279(3) Uani 1 1 d .
H25 H 0.6354 0.1436 1.1615 0.033 Uiso 1 1 calc R
C8 C -0.05588(14) 0.08705(16) 0.64456(12) 0.0252(3) Uani 1 1 d .
C35 C 0.26175(15) 0.42441(17) 1.15559(12) 0.0278(3) Uani 1 1 d .
H35 H 0.2942 0.4601 1.1077 0.033 Uiso 1 1 calc R
C4 C -0.58316(16) -0.22310(17) 0.34054(12) 0.0320(4) Uani 1 1 d .
H4 H -0.6531 -0.2535 0.2840 0.038 Uiso 1 1 calc R
C29 C 0.59457(15) 0.44228(17) 1.32405(12) 0.0287(3) Uani 1 1 d .
H29 H 0.5396 0.5077 1.3328 0.034 Uiso 1 1 calc R
C3 C -0.58910(16) -0.28123(17) 0.41818(13) 0.0323(4) Uani 1 1 d .
H3 H -0.6630 -0.3495 0.4122 0.039 Uiso 1 1 calc R
C17 C 0.59134(14) 0.25543(16) 1.00669(11) 0.0243(3) Uani 1 1 d .
C24 C 0.56847(14) 0.32228(16) 1.23209(11) 0.0243(3) Uani 1 1 d .
C20 C 0.83428(17) 0.2610(2) 0.93360(14) 0.0374(4) Uani 1 1 d .
H20 H 0.9156 0.2624 0.9101 0.045 Uiso 1 1 calc R
C23 C 0.45257(14) 0.29860(15) 1.14873(11) 0.0243(3) Uani 1 1 d .
C26 C 0.75702(16) 0.24809(18) 1.30108(13) 0.0321(4) Uani 1 1 d .
H26 H 0.8115 0.1823 1.2934 0.038 Uiso 1 1 calc R
C27 C 0.78211(16) 0.36829(19) 1.39136(13) 0.0338(4) Uani 1 1 d .
H27 H 0.8533 0.3835 1.4443 0.041 Uiso 1 1 calc R
C36 C 0.01360(16) 0.19907(18) 0.61850(14) 0.0350(4) Uani 1 1 d .
C28 C 0.70125(16) 0.46565(18) 1.40271(13) 0.0330(4) Uani 1 1 d .
H28 H 0.7182 0.5471 1.4632 0.040 Uiso 1 1 calc R
C16 C 0.46121(15) 0.25431(16) 1.04480(12) 0.0248(3) Uani 1 1 d .
C18 C 0.61110(16) 0.14170(17) 0.92209(12) 0.0293(3) Uani 1 1 d .
H18 H 0.5424 0.0629 0.8892 0.035 Uiso 1 1 calc R
C32 C 0.16350(16) 0.32065(17) 1.29842(13) 0.0321(4) Uani 1 1 d .
H32 H 0.1304 0.2852 1.3463 0.038 Uiso 1 1 calc R
C19 C 0.73226(17) 0.14457(19) 0.88621(13) 0.0350(4) Uani 1 1 d .
H19 H 0.7443 0.0677 0.8301 0.042 Uiso 1 1 calc R
C7 C -0.18257(15) 0.01047(16) 0.57460(11) 0.0246(3) Uani 1 1 d .
C21 C 0.81556(16) 0.37604(19) 1.01648(14) 0.0349(4) Uani 1 1 d .
H21 H 0.8840 0.4553 1.0481 0.042 Uiso 1 1 calc R
C33 C 0.09949(16) 0.41066(18) 1.26592(14) 0.0357(4) Uani 1 1 d .
H33 H 0.0236 0.4361 1.2919 0.043 Uiso 1 1 calc R
C34 C 0.14911(16) 0.46263(18) 1.19453(13) 0.0335(4) Uani 1 1 d .
H34 H 0.1066 0.5235 1.1726 0.040 Uiso 1 1 calc R
N2 N 0.05954(17) 0.28529(19) 0.59101(16) 0.0576(5) Uani 1 1 d .

loop_
_atom_site_aniso_label
_atom_site_aniso_U_11
_atom_site_aniso_U_22
_atom_site_aniso_U_33
_atom_site_aniso_U_23
_atom_site_aniso_U_13
_atom_site_aniso_U_12
S1 0.0244(2) 0.0372(2) 0.0274(2) 0.01739(17) 0.00381(15) 0.00528(16)
N1 0.0229(6) 0.0301(7) 0.0250(6) 0.0112(5) 0.0018(5) 0.0039(5)
C12 0.0224(7) 0.0287(8) 0.0258(8) 0.0093(6) 0.0046(6) 0.0026(6)
C30 0.0219(7) 0.0262(8) 0.0206(7) 0.0048(6) -0.0003(6) 0.0013(6)
C9 0.0209(7) 0.0261(8) 0.0252(8) 0.0075(6) 0.0063(6) 0.0044(6)
C6 0.0229(7) 0.0319(8) 0.0237(7) 0.0094(6) 0.0058(6) 0.0097(6)
C5 0.0300(8) 0.0407(9) 0.0219(8) 0.0105(7) 0.0035(6) 0.0131(7)
C2 0.0265(8) 0.0310(8) 0.0279(8) 0.0111(7) 0.0039(6) 0.0048(7)
C10 0.0216(7) 0.0255(8) 0.0223(7) 0.0047(6) 0.0050(6) 0.0066(6)
C13 0.0219(7) 0.0252(8) 0.0231(7) 0.0047(6) 0.0038(6) 0.0061(6)
C15 0.0233(7) 0.0263(8) 0.0274(8) 0.0085(6) 0.0036(6) 0.0015(6)
C11 0.0247(8) 0.0298(8) 0.0234(8) 0.0103(6) 0.0043(6) 0.0051(6)
C31 0.0283(8) 0.0285(8) 0.0241(8) 0.0082(6) 0.0011(6) 0.0020(6)
C1 0.0225(7) 0.0277(8) 0.0222(7) 0.0065(6) 0.0034(6) 0.0068(6)
C14 0.0290(8) 0.0297(8) 0.0242(8) 0.0115(7) 0.0033(6) 0.0058(6)
C22 0.0277(8) 0.0310(8) 0.0283(8) 0.0115(7) 0.0031(6) 0.0051(7)
C25 0.0287(8) 0.0287(8) 0.0273(8) 0.0123(7) 0.0048(6) 0.0046(6)
C8 0.0212(7) 0.0273(8) 0.0267(8) 0.0094(6) 0.0047(6) 0.0051(6)
C35 0.0256(8) 0.0309(8) 0.0256(8) 0.0103(7) 0.0026(6) 0.0040(6)
C4 0.0272(8) 0.0360(9) 0.0247(8) 0.0023(7) -0.0034(6) 0.0105(7)
C29 0.0264(8) 0.0298(8) 0.0281(8) 0.0098(7) 0.0033(6) 0.0039(6)
C3 0.0253(8) 0.0305(9) 0.0340(9) 0.0056(7) 0.0021(7) 0.0026(7)
C17 0.0233(7) 0.0292(8) 0.0225(7) 0.0124(6) 0.0016(6) 0.0065(6)
C24 0.0218(7) 0.0278(8) 0.0233(8) 0.0115(6) 0.0028(6) 0.0009(6)
C20 0.0279(8) 0.0513(11) 0.0441(10) 0.0265(9) 0.0141(8) 0.0143(8)
C23 0.0229(7) 0.0236(8) 0.0252(8) 0.0091(6) 0.0021(6) 0.0032(6)
C26 0.0268(8) 0.0395(9) 0.0374(9) 0.0223(8) 0.0057(7) 0.0093(7)
C27 0.0227(8) 0.0473(10) 0.0318(9) 0.0204(8) -0.0024(7) -0.0005(7)
C36 0.0261(8) 0.0369(10) 0.0416(10) 0.0193(8) -0.0040(7) 0.0013(7)
C28 0.0304(8) 0.0348(9) 0.0257(8) 0.0072(7) 0.0001(7) -0.0036(7)
C16 0.0232(7) 0.0251(8) 0.0256(8) 0.0094(6) 0.0025(6) 0.0049(6)
C18 0.0295(8) 0.0310(8) 0.0268(8) 0.0109(7) 0.0032(6) 0.0053(7)
C32 0.0304(8) 0.0332(9) 0.0284(8) 0.0090(7) 0.0075(7) -0.0016(7)
C19 0.0372(9) 0.0400(10) 0.0330(9) 0.0145(8) 0.0132(7) 0.0164(8)
C7 0.0239(7) 0.0284(8) 0.0242(8) 0.0112(6) 0.0060(6) 0.0088(6)
C21 0.0253(8) 0.0412(10) 0.0384(9) 0.0187(8) 0.0030(7) 0.0002(7)
C33 0.0231(8) 0.0390(9) 0.0397(9) 0.0082(8) 0.0079(7) 0.0048(7)
C34 0.0262(8) 0.0364(9) 0.0376(9) 0.0138(7) 0.0020(7) 0.0079(7)
N2 0.0422(9) 0.0560(11) 0.0832(13) 0.0481(10) -0.0059(9) -0.0063(8)

loop_
_atom_type_symbol
_atom_type_description
_atom_type_scat_dispersion_real
_atom_type_scat_dispersion_imag
_atom_type_scat_source
C C 0.0181 0.0091 'International Tables Vol C Tables 4.2.6.8 and 6.1.1.4'
H H 0.0000 0.0000 'International Tables Vol C Tables 4.2.6.8 and 6.1.1.4'
N N 0.0311 0.0180 'International Tables Vol C Tables 4.2.6.8 and 6.1.1.4'
O O 0.0492 0.0322 'International Tables Vol C Tables 4.2.6.8 and 6.1.1.4'
S S 0.3331 0.5567 'International Tables Vol C Tables 4.2.6.8 and 6.1.1.4'
Cl Cl 0.3639 0.7018 'International Tables Vol C Tables 4.2.6.8 and 6.1.1.4'

loop_
_geom_angle_atom_site_label_1
_geom_angle_atom_site_label_2
_geom_angle_atom_site_label_3
_geom_angle
C6 S1 C7 88.91(7)
C7 N1 C1 110.25(12)
C11 C12 C13 121.60(14)
C31 C30 C35 118.10(14)
C31 C30 C23 121.25(13)
C35 C30 C23 120.54(13)
C8 C9 C10 131.53(14)
C5 C6 C1 121.65(14)
C5 C6 S1 128.83(12)
C1 C6 S1 109.51(11)
C4 C5 C6 118.13(15)
C3 C2 C1 118.27(14)
C15 C10 C11 117.54(13)
C15 C10 C9 117.11(13)
C11 C10 C9 125.32(13)
C14 C13 C12 117.75(13)
C14 C13 C16 121.04(13)
C12 C13 C16 121.18(13)
C14 C15 C10 121.43(14)
C12 C11 C10 120.67(14)
C32 C31 C30 120.80(15)
N1 C1 C2 125.25(13)
N1 C1 C6 115.20(13)
C2 C1 C6 119.54(13)
C15 C14 C13 120.95(14)
C21 C22 C17 120.93(15)
C26 C25 C24 120.62(15)
C9 C8 C36 124.41(14)
C9 C8 C7 121.22(13)
C36 C8 C7 114.37(13)
C34 C35 C30 121.05(14)
C5 C4 C3 121.09(14)
C28 C29 C24 121.01(15)
C2 C3 C4 121.30(15)
C22 C17 C18 118.13(14)
C22 C17 C16 120.52(14)
C18 C17 C16 121.30(14)
C29 C24 C25 118.16(14)
C29 C24 C23 120.17(13)
C25 C24 C23 121.66(14)
C19 C20 C21 119.80(15)
C16 C23 C30 121.83(13)
C16 C23 C24 122.61(13)
C30 C23 C24 115.50(12)
C27 C26 C25 120.43(15)
C28 C27 C26 119.72(14)
N2 C36 C8 174.05(18)
C27 C28 C29 120.05(15)
C23 C16 C13 121.49(13)
C23 C16 C17 122.61(13)
C13 C16 C17 115.89(12)
C19 C18 C17 120.87(15)
C33 C32 C31 120.26(15)
C20 C19 C18 120.12(16)
N1 C7 C8 124.18(13)
N1 C7 S1 116.13(11)
C8 C7 S1 119.69(11)
C22 C21 C20 120.12(16)
C32 C33 C34 119.54(15)
C33 C34 C35 120.23(15)

loop_
_geom_bond_atom_site_label_1
_geom_bond_atom_site_label_2
_geom_bond_distance
S1 C6 1.7263(16)
S1 C7 1.7490(14)
N1 C7 1.2984(19)
N1 C1 1.3866(19)
C12 C11 1.380(2)
C12 C13 1.398(2)
C30 C31 1.393(2)
C30 C35 1.395(2)
C30 C23 1.493(2)
C9 C8 1.351(2)
C9 C10 1.454(2)
C6 C5 1.394(2)
C6 C1 1.403(2)
C5 C4 1.363(2)
C2 C3 1.383(2)
C2 C1 1.397(2)
C10 C15 1.403(2)
C10 C11 1.405(2)
C13 C14 1.397(2)
C13 C16 1.487(2)
C15 C14 1.379(2)
C31 C32 1.390(2)
C22 C21 1.386(2)
C22 C17 1.392(2)
C25 C26 1.385(2)
C25 C24 1.395(2)
C8 C36 1.439(2)
C8 C7 1.463(2)
C35 C34 1.384(2)
C4 C3 1.401(2)
C29 C28 1.387(2)
C29 C24 1.393(2)
C17 C18 1.395(2)
C17 C16 1.492(2)
C24 C23 1.493(2)
C20 C19 1.375(3)
C20 C21 1.386(3)
C23 C16 1.362(2)
C26 C27 1.381(3)
C27 C28 1.378(2)
C36 N2 1.142(2)
C18 C19 1.391(2)
C32 C33 1.383(2)
C33 C34 1.383(2)
